data_7159323
loop_
_publ_author_name
'Harinath, Adimulam'
'Karmakar, Himadri'
'Kisan, Devadkar Ajitaro'
'Nayek, Hari Pada'
'Panda, Tarun K.'

_publ_section_title
;
 NHC-Zn alkyl catalyzed cross-dehydrocoupling of amines and silanes.
;
_journal_issue 20
_journal_name_full 'Organic &amp; biomolecular chemistry'
_journal_page_first 4237
_journal_page_last 4244
_journal_paper_doi 10.1039/d3ob00453h
_journal_volume 21
_journal_year 2023
_chemical_formula_moiety 'C73 H78 N8 Zn2'
_chemical_formula_sum 'C73 H78 N8 Zn2'
_chemical_formula_weight 1198.17
_space_group_crystal_system triclinic
_space_group_IT_number 2
_space_group_name_Hall '-P 1'
_space_group_name_H-M_alt 'P -1'
_atom_sites_solution_hydrogens mixed
_audit_creation_method SHELXL-2018/3
_audit_update_record
;
2023-04-18 deposited with the CCDC.	2023-04-24 downloaded from the CCDC.
;
_cell_angle_alpha 113.736(11)
_cell_angle_beta 104.197(7)
_cell_angle_gamma 95.841(7)
_cell_formula_units_Z 1
_cell_length_a 11.3098(7)
_cell_length_b 12.4371(15)
_cell_length_c 12.7916(13)
_cell_measurement_reflns_used 3019
_cell_measurement_temperature 293(2)
_cell_measurement_theta_max 69.998
_cell_measurement_theta_min 3.977
_cell_volume 1555.5(3)
_computing_cell_refinement
'CrysAlisPro, Agilent Technologies,Version 1.171.35.19 (release 27-10-2011 CrysAlis171 .NET)(compiled Oct 27 2011,15:02:11)'
_computing_data_collection
'CrysAlisPro, Agilent Technologies,Version 1.171.35.19 (release 27-10-2011 CrysAlis171 .NET)(compiled Oct 27 2011,15:02:11)'
_computing_data_reduction
'CrysAlisPro, Agilent Technologies,Version 1.171.35.19 (release 27-10-2011 CrysAlis171 .NET)(compiled Oct 27 2011,15:02:11)'
_computing_molecular_graphics 'ORTEP III & Olex 2.1'
_computing_publication_material WinGX
_computing_structure_refinement 'SHELXL-2018/3 (Sheldrick, 2018)'
_computing_structure_solution 'SHELXL-2018/3 (Sheldrick, 2018)'
_diffrn_ambient_temperature 293(2)
_diffrn_measured_fraction_theta_full 0.999
_diffrn_measured_fraction_theta_max 0.992
_diffrn_measurement_device_type 'SuperNova, Dual, Cu at zero, Eos'
_diffrn_radiation_type CuK\a
_diffrn_radiation_wavelength 1.54184
_diffrn_reflns_av_R_equivalents 0.0393
_diffrn_reflns_av_unetI/netI 0.0622
_diffrn_reflns_Laue_measured_fraction_full 0.999
_diffrn_reflns_Laue_measured_fraction_max 0.992
_diffrn_reflns_limit_h_max 10
_diffrn_reflns_limit_h_min -13
_diffrn_reflns_limit_k_max 15
_diffrn_reflns_limit_k_min -13
_diffrn_reflns_limit_l_max 15
_diffrn_reflns_limit_l_min -15
_diffrn_reflns_number 11390
_diffrn_reflns_point_group_measured_fraction_full 0.999
_diffrn_reflns_point_group_measured_fraction_max 0.992
_diffrn_reflns_theta_full 67.684
_diffrn_reflns_theta_max 69.998
_diffrn_reflns_theta_min 3.977
_diffrn_source 'SuperNova (Cu) X-ray Source'
_exptl_absorpt_coefficient_mu 1.323
_exptl_absorpt_correction_T_max 1.00000
_exptl_absorpt_correction_T_min 0.95993
_exptl_absorpt_correction_type multi-scan
_exptl_crystal_colour colorless
_exptl_crystal_density_diffrn 1.279
_exptl_crystal_description block
_exptl_crystal_F_000 632
_exptl_crystal_size_max 0.36
_exptl_crystal_size_mid 0.32
_exptl_crystal_size_min 0.29
_refine_diff_density_max 0.995
_refine_diff_density_min -0.812
_refine_diff_density_rms 0.080
_refine_ls_extinction_method none
_refine_ls_goodness_of_fit_ref 0.926
_refine_ls_hydrogen_treatment mixed
_refine_ls_matrix_type full
_refine_ls_number_parameters 373
_refine_ls_number_reflns 5847
_refine_ls_number_restraints 3
_refine_ls_restrained_S_all 0.948
_refine_ls_R_factor_all 0.0918
_refine_ls_R_factor_gt 0.0687
_refine_ls_shift/su_max 0.000
_refine_ls_shift/su_mean 0.000
_refine_ls_structure_factor_coef Fsqd
_refine_ls_weighting_details 'w=1/[\s^2^(Fo^2^)+(0.1490P)^2^+0.7574P] where P=(Fo^2^+2Fc^2^)/3'
_refine_ls_weighting_scheme calc
_refine_ls_wR_factor_gt 0.1934
_refine_ls_wR_factor_ref 0.2183
_reflns_Friedel_coverage 0.000
_reflns_number_gt 4348
_reflns_number_total 5847
_reflns_threshold_expression 'I > 2\s(I)'
_cod_data_source_file d3ob00453h2.cif
_cod_data_source_block exp_6384
_cod_depositor_comments 'Adding full bibliography for 7159323--7159324.cif.'
_cod_database_code 7159323
_shelx_shelxl_version_number 2018/3
_shelx_space_group_comment
;
The symmetry employed for this shelxl refinement is uniquely defined
by the following loop, which should always be used as a source of
symmetry information in preference to the above space-group names.
They are only intended as comments.
;

loop_
_space_group_symop_operation_xyz
'x, y, z'
'-x, -y, -z'

loop_
_atom_site_label
_atom_site_type_symbol
_atom_site_fract_x
_atom_site_fract_y
_atom_site_fract_z
_atom_site_U_iso_or_equiv
_atom_site_adp_type
_atom_site_occupancy
_atom_site_site_symmetry_order
_atom_site_calc_flag
_atom_site_refinement_flags_posn
_atom_site_refinement_flags_adp
_atom_site_refinement_flags_occupancy
_atom_site_disorder_assembly
_atom_site_disorder_group
C1 C -0.0267(4) 0.1642(3) 0.2565(3) 0.0432(9) Uani 1 1 d . . . . .
C2 C -0.0843(4) 0.2993(4) 0.4069(4) 0.0579(12) Uani 1 1 d . . . . .
H2 H -0.087775 0.372100 0.466140 0.069 Uiso 1 1 calc R U . . .
C3 C -0.1530(4) 0.1894(4) 0.3745(4) 0.0567(11) Uani 1 1 d . . . . .
H3 H -0.213248 0.171445 0.406714 0.068 Uiso 1 1 calc R U . . .
C4 C 0.0874(4) 0.3819(3) 0.3534(4) 0.0453(9) Uani 1 1 d . . . . .
C5 C 0.2074(4) 0.4007(4) 0.4285(4) 0.0526(10) Uani 1 1 d . . . . .
C6 C 0.2960(4) 0.5007(4) 0.4499(4) 0.0596(12) Uani 1 1 d . . . . .
H6 H 0.377268 0.514826 0.498911 0.072 Uiso 1 1 calc R U . . .
C7 C 0.2668(5) 0.5793(4) 0.4008(5) 0.0615(13) Uani 1 1 d . . . . .
C8 C 0.1466(5) 0.5578(4) 0.3297(4) 0.0595(12) Uani 1 1 d . . . . .
H8 H 0.126392 0.609903 0.295989 0.071 Uiso 1 1 calc R U . . .
C9 C 0.0523(4) 0.4600(4) 0.3054(4) 0.0503(10) Uani 1 1 d . . . . .
C10 C -0.0801(5) 0.4454(5) 0.2340(5) 0.0657(13) Uani 1 1 d . . . . .
H10A H -0.114885 0.362067 0.178299 0.099 Uiso 1 1 calc R U . . .
H10B H -0.081332 0.492927 0.190522 0.099 Uiso 1 1 calc R U . . .
H10C H -0.128882 0.471841 0.287509 0.099 Uiso 1 1 calc R U . . .
C11 C 0.3663(6) 0.6837(5) 0.4226(6) 0.0862(19) Uani 1 1 d . . . . .
H11A H 0.417461 0.654702 0.372041 0.129 Uiso 1 1 calc R U . . .
H11B H 0.417568 0.721125 0.505425 0.129 Uiso 1 1 calc R U . . .
H11C H 0.327050 0.741647 0.404241 0.129 Uiso 1 1 calc R U . . .
C12 C 0.2424(5) 0.3168(5) 0.4830(4) 0.0649(13) Uani 1 1 d . . . . .
H12A H 0.183145 0.305478 0.522141 0.097 Uiso 1 1 calc R U . . .
H12B H 0.324629 0.350896 0.540706 0.097 Uiso 1 1 calc R U . . .
H12C H 0.241581 0.240399 0.420771 0.097 Uiso 1 1 calc R U . . .
C13 C -0.1641(4) -0.0194(4) 0.2359(4) 0.0460(9) Uani 1 1 d . . . . .
C14 C -0.2837(4) -0.0725(4) 0.1532(4) 0.0483(9) Uani 1 1 d . . . . .
C15 C -0.3295(4) -0.1945(4) 0.1166(4) 0.0563(11) Uani 1 1 d . . . . .
H15 H -0.407667 -0.233032 0.058928 0.068 Uiso 1 1 calc R U . . .
C16 C -0.2610(5) -0.2602(4) 0.1640(5) 0.0615(12) Uani 1 1 d . . . . .
C17 C -0.1424(5) -0.2041(4) 0.2451(5) 0.0569(11) Uani 1 1 d . . . . .
H17 H -0.095970 -0.248159 0.276074 0.068 Uiso 1 1 calc R U . . .
C18 C -0.0910(4) -0.0847(4) 0.2813(4) 0.0515(10) Uani 1 1 d . . . . .
C19 C 0.0424(5) -0.0259(5) 0.3654(5) 0.0701(14) Uani 1 1 d . . . . .
H19A H 0.072212 -0.077312 0.400381 0.105 Uiso 1 1 calc R U . . .
H19B H 0.043881 0.050406 0.428072 0.105 Uiso 1 1 calc R U . . .
H19C H 0.095226 -0.013853 0.320920 0.105 Uiso 1 1 calc R U . . .
C20 C -0.3150(6) -0.3915(5) 0.1255(7) 0.0901(19) Uani 1 1 d . . . . .
H20A H -0.264801 -0.440143 0.084749 0.135 Uiso 1 1 calc R U . . .
H20B H -0.399117 -0.414329 0.072199 0.135 Uiso 1 1 calc R U . . .
H20C H -0.315353 -0.403345 0.195092 0.135 Uiso 1 1 calc R U . . .
C21 C -0.3648(5) -0.0047(4) 0.1040(5) 0.0616(12) Uani 1 1 d . . . . .
H21A H -0.319693 0.077059 0.135281 0.092 Uiso 1 1 calc R U . . .
H21B H -0.439194 -0.005550 0.127281 0.092 Uiso 1 1 calc R U . . .
H21C H -0.387268 -0.042388 0.017803 0.092 Uiso 1 1 calc R U . . .
C22 C -0.0879(5) 0.1743(4) -0.0447(4) 0.0516(10) Uani 1 1 d . . . . .
C23 C -0.0621(7) 0.2721(5) -0.0698(5) 0.0759(17) Uani 1 1 d . . . . .
H23 H 0.015899 0.294924 -0.075814 0.091 Uiso 1 1 calc R U . . .
C24 C -0.1570(8) 0.3360(6) -0.0860(5) 0.092(2) Uani 1 1 d . . . . .
H24 H -0.142387 0.399062 -0.106141 0.110 Uiso 1 1 calc R U . . .
C25 C -0.2713(8) 0.3045(7) -0.0717(6) 0.096(2) Uani 1 1 d . . . . .
H25 H -0.333381 0.346118 -0.082656 0.116 Uiso 1 1 calc R U . . .
C26 C -0.2919(5) 0.2143(5) -0.0424(6) 0.0828(19) Uani 1 1 d . . . . .
H26 H -0.367758 0.195494 -0.030536 0.099 Uiso 1 1 calc R U . . .
C27 C -0.2036(4) 0.1490(4) -0.0293(4) 0.0582(12) Uani 1 1 d . . . . .
H27 H -0.221245 0.086135 -0.009652 0.070 Uiso 1 1 calc R U . . .
C28 C 0.3255(4) 0.2180(4) 0.1971(4) 0.0582(12) Uani 1 1 d . . . . .
C29 C 0.2891(6) 0.3097(4) 0.1699(5) 0.0676(14) Uani 1 1 d . . . . .
H29 H 0.204541 0.310055 0.146966 0.081 Uiso 1 1 calc R U . . .
C30 C 0.3771(8) 0.4008(5) 0.1764(6) 0.092(2) Uani 1 1 d . . . . .
H30 H 0.351274 0.461642 0.158229 0.111 Uiso 1 1 calc R U . . .
C31 C 0.5048(8) 0.4007(8) 0.2104(6) 0.115(3) Uani 1 1 d . . . . .
H31 H 0.564290 0.460304 0.213505 0.138 Uiso 1 1 calc R U . . .
C32 C 0.5411(7) 0.3095(8) 0.2396(6) 0.107(3) Uani 1 1 d . . . . .
H32 H 0.625612 0.309323 0.263951 0.128 Uiso 1 1 calc R U . . .
C33 C 0.4554(5) 0.2227(6) 0.2326(5) 0.0756(16) Uani 1 1 d . . . . .
H33 H 0.482084 0.162782 0.251952 0.091 Uiso 1 1 calc R U . . .
C35 C 0.6369(13) -0.1004(13) 0.4090(13) 0.091(4) Uiso 0.5 1 d D . P . .
C36 C 0.5148(14) -0.0693(14) 0.3497(14) 0.097(4) Uiso 0.5 1 d D . P . .
C37 C 0.5594(12) -0.0447(11) 0.4570(12) 0.159(4) Uiso 1 1 d D . . . .
C38 C 0.4349(7) -0.0151(7) 0.4007(7) 0.098(2) Uiso 1 1 d D . . . .
C39 C 0.3671(15) 0.0371(15) 0.4621(16) 0.105(5) Uiso 0.5 1 d D . P . .
N1 N -0.1162(3) 0.1085(3) 0.2837(3) 0.0467(8) Uani 1 1 d . . . . .
N2 N -0.0073(3) 0.2827(3) 0.3348(3) 0.0454(8) Uani 1 1 d . . . . .
N3 N -0.0013(3) 0.1026(3) -0.0322(3) 0.0462(8) Uani 1 1 d . . . . .
N4 N 0.2410(4) 0.1295(3) 0.1912(4) 0.0587(10) Uani 1 1 d . . . . .
Zn1 Zn 0.05957(5) 0.08612(5) 0.12703(5) 0.0444(2) Uani 1 1 d . . . . .
H3A H 0.070(4) 0.131(4) -0.041(4) 0.047(12) Uiso 1 1 d . . . . .

loop_
_atom_site_aniso_label
_atom_site_aniso_U_11
_atom_site_aniso_U_22
_atom_site_aniso_U_33
_atom_site_aniso_U_23
_atom_site_aniso_U_13
_atom_site_aniso_U_12
C1 0.041(2) 0.0364(19) 0.0378(19) 0.0043(16) 0.0103(16) 0.0057(16)
C2 0.060(3) 0.044(2) 0.051(2) -0.0003(19) 0.027(2) 0.005(2)
C3 0.060(3) 0.046(2) 0.051(2) 0.004(2) 0.029(2) 0.007(2)
C4 0.045(2) 0.036(2) 0.040(2) 0.0034(16) 0.0150(17) 0.0025(16)
C5 0.052(2) 0.049(2) 0.041(2) 0.0070(18) 0.0114(18) 0.0084(19)
C6 0.050(2) 0.047(2) 0.056(3) 0.001(2) 0.017(2) 0.000(2)
C7 0.067(3) 0.040(2) 0.061(3) 0.004(2) 0.030(2) -0.002(2)
C8 0.079(3) 0.041(2) 0.050(2) 0.0091(19) 0.027(2) 0.010(2)
C9 0.062(3) 0.035(2) 0.042(2) 0.0049(17) 0.0187(19) 0.0108(19)
C10 0.069(3) 0.053(3) 0.061(3) 0.015(2) 0.013(2) 0.019(2)
C11 0.095(4) 0.055(3) 0.085(4) 0.010(3) 0.039(3) -0.016(3)
C12 0.067(3) 0.057(3) 0.053(3) 0.016(2) 0.006(2) 0.010(2)
C13 0.049(2) 0.036(2) 0.046(2) 0.0089(17) 0.0211(18) 0.0058(17)
C14 0.048(2) 0.041(2) 0.051(2) 0.0123(18) 0.0221(19) 0.0088(17)
C15 0.052(2) 0.044(2) 0.057(3) 0.009(2) 0.017(2) 0.0043(19)
C16 0.070(3) 0.041(2) 0.069(3) 0.016(2) 0.030(3) 0.012(2)
C17 0.061(3) 0.051(3) 0.064(3) 0.026(2) 0.025(2) 0.021(2)
C18 0.052(2) 0.050(2) 0.050(2) 0.019(2) 0.0168(19) 0.0115(19)
C19 0.059(3) 0.074(4) 0.071(3) 0.032(3) 0.012(2) 0.013(3)
C20 0.096(5) 0.044(3) 0.112(5) 0.027(3) 0.020(4) 0.003(3)
C21 0.059(3) 0.054(3) 0.064(3) 0.022(2) 0.014(2) 0.012(2)
C22 0.072(3) 0.035(2) 0.042(2) 0.0096(17) 0.017(2) 0.019(2)
C23 0.127(5) 0.056(3) 0.069(3) 0.031(3) 0.057(4) 0.041(3)
C24 0.166(8) 0.064(4) 0.063(3) 0.032(3) 0.042(4) 0.060(4)
C25 0.111(6) 0.083(5) 0.074(4) 0.019(3) 0.007(4) 0.056(4)
C26 0.058(3) 0.057(3) 0.093(4) 0.005(3) 0.000(3) 0.025(3)
C27 0.049(2) 0.044(2) 0.063(3) 0.010(2) 0.009(2) 0.0140(19)
C28 0.054(3) 0.046(2) 0.052(3) 0.000(2) 0.020(2) 0.004(2)
C29 0.080(4) 0.050(3) 0.059(3) 0.008(2) 0.032(3) 0.003(2)
C30 0.127(6) 0.057(3) 0.071(4) 0.009(3) 0.041(4) -0.014(4)
C31 0.107(6) 0.109(6) 0.072(4) 0.002(4) 0.032(4) -0.061(5)
C32 0.070(4) 0.122(7) 0.078(4) 0.007(4) 0.024(3) -0.026(4)
C33 0.047(3) 0.081(4) 0.063(3) 0.006(3) 0.009(2) -0.001(3)
N1 0.0458(18) 0.0381(17) 0.0458(18) 0.0067(14) 0.0186(15) 0.0068(14)
N2 0.0479(19) 0.0338(16) 0.0416(18) 0.0027(14) 0.0185(15) 0.0050(14)
N3 0.0483(19) 0.0398(18) 0.0459(19) 0.0120(15) 0.0187(16) 0.0106(15)
N4 0.053(2) 0.045(2) 0.067(3) 0.0168(19) 0.0169(19) 0.0086(17)
Zn1 0.0454(3) 0.0367(3) 0.0440(3) 0.0098(2) 0.0159(2) 0.0095(2)

loop_
_atom_type_symbol
_atom_type_description
_atom_type_scat_dispersion_real
_atom_type_scat_dispersion_imag
_atom_type_scat_source
C C 0.0181 0.0091 'International Tables Vol C Tables 4.2.6.8 and 6.1.1.4'
H H 0.0000 0.0000 'International Tables Vol C Tables 4.2.6.8 and 6.1.1.4'
N N 0.0311 0.0180 'International Tables Vol C Tables 4.2.6.8 and 6.1.1.4'
Zn Zn -1.5491 0.6778 'International Tables Vol C Tables 4.2.6.8 and 6.1.1.4'

loop_
_geom_angle_atom_site_label_1
_geom_angle_atom_site_label_2
_geom_angle_atom_site_label_3
_geom_angle
_geom_angle_site_symmetry_1
_geom_angle_site_symmetry_3
_geom_angle_publ_flag
N1 C1 N2 103.2(3) . . ?
N1 C1 Zn1 128.0(3) . . ?
N2 C1 Zn1 128.8(3) . . ?
C3 C2 N2 106.7(4) . . ?
C3 C2 H2 126.7 . . ?
N2 C2 H2 126.7 . . ?
C2 C3 N1 106.4(4) . . ?
C2 C3 H3 126.8 . . ?
N1 C3 H3 126.8 . . ?
C9 C4 C5 122.9(4) . . ?
C9 C4 N2 118.9(4) . . ?
C5 C4 N2 117.9(4) . . ?
C4 C5 C6 117.0(5) . . ?
C4 C5 C12 122.0(4) . . ?
C6 C5 C12 121.0(4) . . ?
C7 C6 C5 122.4(5) . . ?
C7 C6 H6 118.8 . . ?
C5 C6 H6 118.8 . . ?
C8 C7 C6 118.1(4) . . ?
C8 C7 C11 121.1(5) . . ?
C6 C7 C11 120.7(5) . . ?
C7 C8 C9 122.7(5) . . ?
C7 C8 H8 118.7 . . ?
C9 C8 H8 118.7 . . ?
C4 C9 C8 116.9(4) . . ?
C4 C9 C10 122.5(4) . . ?
C8 C9 C10 120.6(4) . . ?
C9 C10 H10A 109.5 . . ?
C9 C10 H10B 109.5 . . ?
H10A C10 H10B 109.5 . . ?
C9 C10 H10C 109.5 . . ?
H10A C10 H10C 109.5 . . ?
H10B C10 H10C 109.5 . . ?
C7 C11 H11A 109.5 . . ?
C7 C11 H11B 109.5 . . ?
H11A C11 H11B 109.5 . . ?
C7 C11 H11C 109.5 . . ?
H11A C11 H11C 109.5 . . ?
H11B C11 H11C 109.5 . . ?
C5 C12 H12A 109.5 . . ?
C5 C12 H12B 109.5 . . ?
H12A C12 H12B 109.5 . . ?
C5 C12 H12C 109.5 . . ?
H12A C12 H12C 109.5 . . ?
H12B C12 H12C 109.5 . . ?
C14 C13 C18 122.1(4) . . ?
C14 C13 N1 119.6(4) . . ?
C18 C13 N1 118.2(4) . . ?
C13 C14 C15 117.5(4) . . ?
C13 C14 C21 123.4(4) . . ?
C15 C14 C21 119.2(4) . . ?
C16 C15 C14 121.6(5) . . ?
C16 C15 H15 119.2 . . ?
C14 C15 H15 119.2 . . ?
C17 C16 C15 118.9(4) . . ?
C17 C16 C20 120.7(5) . . ?
C15 C16 C20 120.4(5) . . ?
C18 C17 C16 121.8(5) . . ?
C18 C17 H17 119.1 . . ?
C16 C17 H17 119.1 . . ?
C17 C18 C13 118.0(4) . . ?
C17 C18 C19 121.2(4) . . ?
C13 C18 C19 120.7(4) . . ?
C18 C19 H19A 109.5 . . ?
C18 C19 H19B 109.5 . . ?
H19A C19 H19B 109.5 . . ?
C18 C19 H19C 109.5 . . ?
H19A C19 H19C 109.5 . . ?
H19B C19 H19C 109.5 . . ?
C16 C20 H20A 109.5 . . ?
C16 C20 H20B 109.5 . . ?
H20A C20 H20B 109.5 . . ?
C16 C20 H20C 109.5 . . ?
H20A C20 H20C 109.5 . . ?
H20B C20 H20C 109.5 . . ?
C14 C21 H21A 109.5 . . ?
C14 C21 H21B 109.5 . . ?
H21A C21 H21B 109.5 . . ?
C14 C21 H21C 109.5 . . ?
H21A C21 H21C 109.5 . . ?
H21B C21 H21C 109.5 . . ?
C27 C22 C23 117.9(5) . . ?
C27 C22 N3 119.2(4) . . ?
C23 C22 N3 122.9(5) . . ?
C22 C23 C24 119.0(6) . . ?
C22 C23 H23 120.5 . . ?
C24 C23 H23 120.5 . . ?
C25 C24 C23 120.1(6) . . ?
C25 C24 H24 120.0 . . ?
C23 C24 H24 120.0 . . ?
C26 C25 C24 119.9(6) . . ?
C26 C25 H25 120.0 . . ?
C24 C25 H25 120.0 . . ?
C25 C26 C27 121.3(7) . . ?
C25 C26 H26 119.3 . . ?
C27 C26 H26 119.3 . . ?
C26 C27 C22 121.6(5) . . ?
C26 C27 H27 119.2 . . ?
C22 C27 H27 119.2 . . ?
N4 C28 C29 121.5(5) . . ?
N4 C28 C33 121.5(5) . . ?
C29 C28 C33 117.0(5) . . ?
C30 C29 C28 121.1(6) . . ?
C30 C29 H29 119.5 . . ?
C28 C29 H29 119.5 . . ?
C29 C30 C31 119.9(7) . . ?
C29 C30 H30 120.1 . . ?
C31 C30 H30 120.1 . . ?
C32 C31 C30 118.8(6) . . ?
C32 C31 H31 120.6 . . ?
C30 C31 H31 120.6 . . ?
C33 C32 C31 120.4(7) . . ?
C33 C32 H32 119.8 . . ?
C31 C32 H32 119.8 . . ?
C32 C33 C28 122.7(7) . . ?
C32 C33 H33 118.6 . . ?
C28 C33 H33 118.6 . . ?
C37 C35 C39 45.8(9) . 2_656 ?
C37 C35 C36 49.9(9) . . ?
C39 C35 C36 95.6(11) 2_656 . ?
C37 C36 C38 75.5(10) . . ?
C37 C36 C35 53.3(9) . . ?
C38 C36 C35 128.8(13) . . ?
C39 C37 C36 154.8(15) 2_656 . ?
C39 C37 C35 78.3(13) 2_656 . ?
C36 C37 C35 76.8(12) . . ?
C39 C37 C38 150.0(13) 2_656 . ?
C36 C37 C38 54.9(8) . . ?
C35 C37 C38 131.7(13) . . ?
C39 C37 C38 50.3(9) 2_656 2_656 ?
C36 C37 C38 154.6(12) . 2_656 ?
C35 C37 C38 128.6(13) . 2_656 ?
C38 C37 C38 99.8(8) . 2_656 ?
C39 C38 C36 172.5(13) . . ?
C39 C38 C37 122.9(11) . . ?
C36 C38 C37 49.6(8) . . ?
C39 C38 C37 42.8(8) . 2_656 ?
C36 C38 C37 129.8(11) . 2_656 ?
C37 C38 C37 80.2(8) . 2_656 ?
C37 C39 C38 86.9(13) 2_656 . ?
C37 C39 C35 55.9(10) 2_656 2_656 ?
C38 C39 C35 142.7(16) . 2_656 ?
C1 N1 C3 112.2(3) . . ?
C1 N1 C13 127.1(3) . . ?
C3 N1 C13 120.5(3) . . ?
C1 N2 C2 111.6(3) . . ?
C1 N2 C4 127.0(3) . . ?
C2 N2 C4 121.2(3) . . ?
C22 N3 Zn1 120.5(3) . . ?
C22 N3 Zn1 119.5(3) . 2 ?
Zn1 N3 Zn1 89.15(14) . 2 ?
C22 N3 H3A 109(3) . . ?
Zn1 N3 H3A 104(3) . . ?
Zn1 N3 H3A 113(3) 2 . ?
C28 N4 Zn1 131.3(4) . . ?
N4 Zn1 C1 113.12(16) . . ?
N4 Zn1 N3 110.88(16) . . ?
C1 Zn1 N3 116.89(15) . . ?
N4 Zn1 N3 108.68(15) . 2 ?
C1 Zn1 N3 114.28(15) . 2 ?
N3 Zn1 N3 90.85(14) . 2 ?
N4 Zn1 Zn1 118.81(12) . 2 ?
C1 Zn1 Zn1 127.96(11) . 2 ?
N3 Zn1 Zn1 45.68(9) . 2 ?
N3 Zn1 Zn1 45.18(10) 2 2 ?

loop_
_geom_bond_atom_site_label_1
_geom_bond_atom_site_label_2
_geom_bond_distance
_geom_bond_site_symmetry_2
_geom_bond_publ_flag
C1 N1 1.360(5) . ?
C1 N2 1.364(5) . ?
C1 Zn1 2.080(4) . ?
C2 C3 1.346(6) . ?
C2 N2 1.390(5) . ?
C2 H2 0.9300 . ?
C3 N1 1.385(5) . ?
C3 H3 0.9300 . ?
C4 C9 1.385(6) . ?
C4 C5 1.391(6) . ?
C4 N2 1.448(5) . ?
C5 C6 1.401(6) . ?
C5 C12 1.506(7) . ?
C6 C7 1.384(8) . ?
C6 H6 0.9300 . ?
C7 C8 1.367(7) . ?
C7 C11 1.513(6) . ?
C8 C9 1.408(6) . ?
C8 H8 0.9300 . ?
C9 C10 1.500(6) . ?
C10 H10A 0.9600 . ?
C10 H10B 0.9600 . ?
C10 H10C 0.9600 . ?
C11 H11A 0.9600 . ?
C11 H11B 0.9600 . ?
C11 H11C 0.9600 . ?
C12 H12A 0.9600 . ?
C12 H12B 0.9600 . ?
C12 H12C 0.9600 . ?
C13 C14 1.393(6) . ?
C13 C18 1.401(6) . ?
C13 N1 1.441(5) . ?
C14 C15 1.393(6) . ?
C14 C21 1.499(6) . ?
C15 C16 1.390(7) . ?
C15 H15 0.9300 . ?
C16 C17 1.381(7) . ?
C16 C20 1.511(7) . ?
C17 C18 1.377(6) . ?
C17 H17 0.9300 . ?
C18 C19 1.521(7) . ?
C19 H19A 0.9600 . ?
C19 H19B 0.9600 . ?
C19 H19C 0.9600 . ?
C20 H20A 0.9600 . ?
C20 H20B 0.9600 . ?
C20 H20C 0.9600 . ?
C21 H21A 0.9600 . ?
C21 H21B 0.9600 . ?
C21 H21C 0.9600 . ?
C22 C27 1.393(7) . ?
C22 C23 1.397(7) . ?
C22 N3 1.413(5) . ?
C23 C24 1.423(8) . ?
C23 H23 0.9300 . ?
C24 C25 1.389(10) . ?
C24 H24 0.9300 . ?
C25 C26 1.335(10) . ?
C25 H25 0.9300 . ?
C26 C27 1.371(7) . ?
C26 H26 0.9300 . ?
C27 H27 0.9300 . ?
C28 N4 1.347(6) . ?
C28 C29 1.391(8) . ?
C28 C33 1.414(7) . ?
C29 C30 1.391(7) . ?
C29 H29 0.9300 . ?
C30 C31 1.403(12) . ?
C30 H30 0.9300 . ?
C31 C32 1.398(12) . ?
C31 H31 0.9300 . ?
C32 C33 1.335(9) . ?
C32 H32 0.9300 . ?
C33 H33 0.9300 . ?
C35 C37 1.293(13) . ?
C35 C39 1.53(2) 2_656 ?
C35 C36 1.57(2) . ?
C36 C37 1.233(18) . ?
C36 C38 1.324(13) . ?
C37 C39 1.120(18) 2_656 ?
C37 C38 1.567(13) . ?
C37 C38 1.648(15) 2_656 ?
C38 C39 1.271(13) . ?
N3 Zn1 2.083(4) . ?
N3 Zn1 2.101(3) 2 ?
N3 H3A 0.90(5) . ?
N4 Zn1 1.941(4) . ?
Zn1 Zn1 2.9370(12) 2 ?

loop_
_geom_torsion_atom_site_label_1
_geom_torsion_atom_site_label_2
_geom_torsion_atom_site_label_3
_geom_torsion_atom_site_label_4
_geom_torsion
_geom_torsion_site_symmetry_1
_geom_torsion_site_symmetry_2
_geom_torsion_site_symmetry_3
_geom_torsion_site_symmetry_4
_geom_torsion_publ_flag
N2 C2 C3 N1 0.1(6) . . . . ?
C9 C4 C5 C6 -3.2(6) . . . . ?
N2 C4 C5 C6 -176.9(4) . . . . ?
C9 C4 C5 C12 177.9(4) . . . . ?
N2 C4 C5 C12 4.2(6) . . . . ?
C4 C5 C6 C7 0.9(7) . . . . ?
C12 C5 C6 C7 179.8(4) . . . . ?
C5 C6 C7 C8 0.5(7) . . . . ?
C5 C6 C7 C11 -177.8(4) . . . . ?
C6 C7 C8 C9 0.3(7) . . . . ?
C11 C7 C8 C9 178.6(4) . . . . ?
C5 C4 C9 C8 4.0(6) . . . . ?
N2 C4 C9 C8 177.6(3) . . . . ?
C5 C4 C9 C10 -174.1(4) . . . . ?
N2 C4 C9 C10 -0.5(6) . . . . ?
C7 C8 C9 C4 -2.5(6) . . . . ?
C7 C8 C9 C10 175.6(4) . . . . ?
C18 C13 C14 C15 0.1(6) . . . . ?
N1 C13 C14 C15 -175.3(4) . . . . ?
C18 C13 C14 C21 179.3(4) . . . . ?
N1 C13 C14 C21 3.9(6) . . . . ?
C13 C14 C15 C16 2.6(7) . . . . ?
C21 C14 C15 C16 -176.6(4) . . . . ?
C14 C15 C16 C17 -3.2(7) . . . . ?
C14 C15 C16 C20 177.9(5) . . . . ?
C15 C16 C17 C18 0.9(7) . . . . ?
C20 C16 C17 C18 179.8(5) . . . . ?
C16 C17 C18 C13 1.7(7) . . . . ?
C16 C17 C18 C19 -176.7(5) . . . . ?
C14 C13 C18 C17 -2.3(6) . . . . ?
N1 C13 C18 C17 173.2(4) . . . . ?
C14 C13 C18 C19 176.1(4) . . . . ?
N1 C13 C18 C19 -8.4(6) . . . . ?
C27 C22 C23 C24 -4.0(7) . . . . ?
N3 C22 C23 C24 177.3(5) . . . . ?
C22 C23 C24 C25 2.8(9) . . . . ?
C23 C24 C25 C26 0.3(10) . . . . ?
C24 C25 C26 C27 -2.0(10) . . . . ?
C25 C26 C27 C22 0.7(9) . . . . ?
C23 C22 C27 C26 2.3(7) . . . . ?
N3 C22 C27 C26 -178.9(4) . . . . ?
N4 C28 C29 C30 179.9(5) . . . . ?
C33 C28 C29 C30 0.7(7) . . . . ?
C28 C29 C30 C31 0.3(8) . . . . ?
C29 C30 C31 C32 -1.3(10) . . . . ?
C30 C31 C32 C33 1.4(11) . . . . ?
C31 C32 C33 C28 -0.5(10) . . . . ?
N4 C28 C33 C32 -179.8(5) . . . . ?
C29 C28 C33 C32 -0.6(8) . . . . ?
C39 C35 C36 C37 -2.8(12) 2_656 . . . ?
C37 C35 C36 C38 -2.2(14) . . . . ?
C39 C35 C36 C38 -5.1(19) 2_656 . . . ?
C38 C36 C37 C39 -173(4) . . . 2_656 ?
C35 C36 C37 C39 9(4) . . . 2_656 ?
C38 C36 C37 C35 178.2(12) . . . . ?
C35 C36 C37 C38 -178.2(12) . . . . ?
C38 C36 C37 C38 -4(3) . . . 2_656 ?
C35 C36 C37 C38 178(3) . . . 2_656 ?
C36 C35 C37 C39 -176.1(16) . . . 2_656 ?
C39 C35 C37 C36 176.1(16) 2_656 . . . ?
C39 C35 C37 C38 178(2) 2_656 . . . ?
C36 C35 C37 C38 2.0(13) . . . . ?
C39 C35 C37 C38 -2.8(12) 2_656 . . 2_656 ?
C36 C35 C37 C38 -178.9(18) . . . 2_656 ?
C35 C36 C38 C37 1.9(12) . . . . ?
C37 C36 C38 C37 2.2(18) . . . 2_656 ?
C35 C36 C38 C37 4(2) . . . 2_656 ?
C39 C37 C38 C39 -7(4) 2_656 . . . ?
C36 C37 C38 C39 179.3(15) . . . . ?
C35 C37 C38 C39 177.0(15) . . . . ?
C38 C37 C38 C39 -2.4(14) 2_656 . . . ?
C39 C37 C38 C36 174(3) 2_656 . . . ?
C35 C37 C38 C36 -2.4(15) . . . . ?
C38 C37 C38 C36 178.3(14) 2_656 . . . ?
C39 C37 C38 C37 -4(3) 2_656 . . 2_656 ?
C36 C37 C38 C37 -178.3(14) . . . 2_656 ?
C35 C37 C38 C37 179.3(19) . . . 2_656 ?
C38 C37 C38 C37 0.000(1) 2_656 . . 2_656 ?
C37 C38 C39 C37 3(2) . . . 2_656 ?
C37 C38 C39 C35 7(3) . . . 2_656 ?
C37 C38 C39 C35 3.9(16) 2_656 . . 2_656 ?
N2 C1 N1 C3 0.9(5) . . . . ?
Zn1 C1 N1 C3 -179.4(3) . . . . ?
N2 C1 N1 C13 -173.7(4) . . . . ?
Zn1 C1 N1 C13 6.0(6) . . . . ?
C2 C3 N1 C1 -0.7(6) . . . . ?
C2 C3 N1 C13 174.4(4) . . . . ?
C14 C13 N1 C1 -106.9(5) . . . . ?
C18 C13 N1 C1 77.5(6) . . . . ?
C14 C13 N1 C3 78.9(5) . . . . ?
C18 C13 N1 C3 -96.7(5) . . . . ?
N1 C1 N2 C2 -0.9(5) . . . . ?
Zn1 C1 N2 C2 179.5(3) . . . . ?
N1 C1 N2 C4 173.7(4) . . . . ?
Zn1 C1 N2 C4 -6.0(6) . . . . ?
C3 C2 N2 C1 0.5(6) . . . . ?
C3 C2 N2 C4 -174.4(4) . . . . ?
C9 C4 N2 C1 104.1(5) . . . . ?
C5 C4 N2 C1 -81.9(5) . . . . ?
C9 C4 N2 C2 -81.8(5) . . . . ?
C5 C4 N2 C2 92.1(5) . . . . ?
C27 C22 N3 Zn1 -57.5(5) . . . . ?
C23 C22 N3 Zn1 121.2(4) . . . . ?
C27 C22 N3 Zn1 50.8(5) . . . 2 ?
C23 C22 N3 Zn1 -130.5(4) . . . 2 ?
C29 C28 N4 Zn1 10.0(7) . . . . ?
C33 C28 N4 Zn1 -170.8(4) . . . . ?
